data_7015291
loop_
_publ_author_name
'Forni\'es, Juan'
'Sicilia, Violeta'
'Casas, Jos\'e M'
'Mart\'in, Antonio'
'L\'opez, Jos\'e A'
'Larraz, Carmen'
'Borja, Pilar'
'Ovejero, Carmen'

_publ_section_title
;
 Pt-Ag clusters and their neutral mononuclear Pt(II) starting
 complexes: structural and luminescence studies.
;
_journal_issue 12
_journal_name_full 'Dalton transactions (Cambridge, England : 2003)'
_journal_page_first 2898
_journal_page_last 2912
_journal_paper_doi 10.1039/c0dt01451f
_journal_volume 40
_journal_year 2011
_chemical_formula_sum 'C35 H34 Ag2 Cl2 N4 O9 Pt2 S4'
_chemical_formula_weight 1459.72
_chemical_name_systematic
;
?
;
_space_group_IT_number 2
_symmetry_cell_setting triclinic
_symmetry_space_group_name_Hall '-P 1'
_symmetry_space_group_name_H-M 'P -1'
_atom_sites_solution_hydrogens geom
_atom_sites_solution_primary direct
_atom_sites_solution_secondary difmap
_audit_creation_method SHELXL-97
_cell_angle_alpha 85.5909(10)
_cell_angle_beta 68.4364(11)
_cell_angle_gamma 77.4975(10)
_cell_formula_units_Z 2
_cell_length_a 11.72036(14)
_cell_length_b 12.36498(16)
_cell_length_c 15.33482(19)
_cell_measurement_reflns_used 29993
_cell_measurement_temperature 100(2)
_cell_measurement_theta_max 28.7517
_cell_measurement_theta_min 4.1461
_cell_volume 2017.79(5)
_computing_cell_refinement
;
CrysAlis RED, Oxford Diffraction Ltd.,
Version 1.171.33.55 (release 05-01-2010 CrysAlis171 .NET)
(compiled Jan 5 2010,16:28:46)
;
_computing_data_collection
;
CrysAlis CCD, Oxford Diffraction Ltd.,
Version 1.171.33.55 (release 05-01-2010 CrysAlis171 .NET)
(compiled Jan 5 2010,16:28:46)
;
_computing_data_reduction
;
CrysAlis RED, Oxford Diffraction Ltd.,
Version 1.171.33.55 (release 05-01-2010 CrysAlis171 .NET)
(compiled Jan 5 2010,16:28:46)
;
_computing_structure_refinement 'SHELXL-97 (Sheldrick, 1997)'
_computing_structure_solution 'SHELXS-97 (Sheldrick, 1990)'
_diffrn_ambient_temperature 100(2)
_diffrn_detector_area_resol_mean 16.0655
_diffrn_measured_fraction_theta_full 0.995
_diffrn_measured_fraction_theta_max 0.916
_diffrn_measurement_details
;
1 omega -86.00 10.30 0.9000 15.0000
omega____ theta____ kappa____ phi______ frames
- -19.9615 -37.0000 -120.0000 107

2 omega -91.00 -8.20 0.9000 15.0000
omega____ theta____ kappa____ phi______ frames
- -19.9615 -77.0000 60.0000 92

3 omega -48.00 54.60 0.9000 15.0000
omega____ theta____ kappa____ phi______ frames
- 22.1490 -77.0000 -150.0000 114

4 omega -22.00 54.50 0.9000 15.0000
omega____ theta____ kappa____ phi______ frames
- 22.1490 -77.0000 120.0000 85

5 omega -11.00 68.20 0.9000 15.0000
omega____ theta____ kappa____ phi______ frames
- 22.1490 77.0000 0.0000 88

6 omega -92.00 12.40 0.9000 15.0000
omega____ theta____ kappa____ phi______ frames
- -19.9615 -77.0000 0.0000 116

7 omega -92.00 12.40 0.9000 15.0000
omega____ theta____ kappa____ phi______ frames
- -19.9615 -77.0000 -120.0000 116

8 omega -24.00 23.70 0.9000 15.0000
omega____ theta____ kappa____ phi______ frames
- -19.9615 -99.0000 176.0000 53

9 omega -65.00 25.00 0.9000 15.0000
omega____ theta____ kappa____ phi______ frames
- -19.9615 99.0000 3.0000 100

10 omega 34.00 101.50 0.9000 15.0000
omega____ theta____ kappa____ phi______ frames
- 22.1490 179.0000 -180.0000 75

11 omega 34.00 101.50 0.9000 15.0000
omega____ theta____ kappa____ phi______ frames
- 22.1490 179.0000 -30.0000 75

12 omega -10.00 95.30 0.9000 15.0000
omega____ theta____ kappa____ phi______ frames
- 22.1490 37.0000 -180.0000 117

13 omega -51.00 53.40 0.9000 15.0000
omega____ theta____ kappa____ phi______ frames
- 22.1490 -37.0000 -60.0000 116

14 omega 34.00 61.90 0.9000 15.0000
omega____ theta____ kappa____ phi______ frames
- 22.1490 179.0000 -120.0000 31

;
_diffrn_measurement_device_type 'Xcalibur, Sapphire3'
_diffrn_measurement_method 'w scans'
_diffrn_orient_matrix_UB_11 -0.0169651000
_diffrn_orient_matrix_UB_12 0.0405586000
_diffrn_orient_matrix_UB_13 -0.0307707000
_diffrn_orient_matrix_UB_21 0.0591832000
_diffrn_orient_matrix_UB_22 -0.0180415000
_diffrn_orient_matrix_UB_23 -0.0356834000
_diffrn_orient_matrix_UB_31 -0.0250206000
_diffrn_orient_matrix_UB_32 -0.0384957000
_diffrn_orient_matrix_UB_33 -0.0159208000
_diffrn_radiation_monochromator graphite
_diffrn_radiation_source 'Enhance (Mo) X-ray Source'
_diffrn_radiation_type MoK\a
_diffrn_radiation_wavelength 0.71073
_diffrn_reflns_av_R_equivalents 0.0268
_diffrn_reflns_av_sigmaI/netI 0.0232
_diffrn_reflns_limit_h_max 15
_diffrn_reflns_limit_h_min -15
_diffrn_reflns_limit_k_max 16
_diffrn_reflns_limit_k_min -16
_diffrn_reflns_limit_l_max 20
_diffrn_reflns_limit_l_min -20
_diffrn_reflns_number 43606
_diffrn_reflns_theta_full 25.00
_diffrn_reflns_theta_max 28.82
_diffrn_reflns_theta_min 4.15
_exptl_absorpt_coefficient_mu 8.266
_exptl_absorpt_correction_T_max 0.4370
_exptl_absorpt_correction_T_min 0.1773
_exptl_absorpt_correction_type multi-scan
_exptl_absorpt_process_details
;
CrysAlis RED, Oxford Diffraction Ltd.,
Version 1.171.33.55 (release 05-01-2010 CrysAlis171 .NET)
(compiled Jan 5 2010,16:28:46)
Empirical absorption correction using spherical harmonics,
implemented in SCALE3 ABSPACK scaling algorithm.
;
_exptl_crystal_colour 'pale orange'
_exptl_crystal_density_diffrn 2.403
_exptl_crystal_density_method 'not measured'
_exptl_crystal_description block
_exptl_crystal_F_000 1384
_exptl_crystal_size_max 0.32
_exptl_crystal_size_mid 0.21
_exptl_crystal_size_min 0.12
_refine_diff_density_max 4.166
_refine_diff_density_min -3.580
_refine_diff_density_rms 0.185
_refine_ls_extinction_method none
_refine_ls_goodness_of_fit_ref 1.016
_refine_ls_hydrogen_treatment constr
_refine_ls_matrix_type full
_refine_ls_number_parameters 544
_refine_ls_number_reflns 9647
_refine_ls_number_restraints 43
_refine_ls_restrained_S_all 1.042
_refine_ls_R_factor_all 0.0426
_refine_ls_R_factor_gt 0.0359
_refine_ls_shift/su_max 0.001
_refine_ls_shift/su_mean 0.000
_refine_ls_structure_factor_coef Fsqd
_refine_ls_weighting_details 'calc w=1/[\s^2^(Fo^2^)+(0.0276P)^2^+25.7524P] where P=(Fo^2^+2Fc^2^)/3'
_refine_ls_weighting_scheme calc
_refine_ls_wR_factor_gt 0.0803
_refine_ls_wR_factor_ref 0.0822
_reflns_number_gt 8420
_reflns_number_total 9647
_reflns_threshold_expression >2sigma(I)
_cod_data_source_file c0dt01451f.txt
_cod_data_source_block 4
_cod_original_cell_volume 2017.79(4)
_cod_original_sg_symbol_H-M P-1
_cod_database_code 7015291

loop_
_symmetry_equiv_pos_as_xyz
'x, y, z'
'-x, -y, -z'

loop_
_atom_site_label
_atom_site_type_symbol
_atom_site_fract_x
_atom_site_fract_y
_atom_site_fract_z
_atom_site_U_iso_or_equiv
_atom_site_adp_type
_atom_site_occupancy
_atom_site_symmetry_multiplicity
_atom_site_calc_flag
_atom_site_refinement_flags
_atom_site_disorder_assembly
_atom_site_disorder_group
Pt1 Pt 0.00582(2) 0.372681(19) 0.105609(15) 0.01674(6) Uani 1 1 d . . .
Pt2 Pt 0.06908(2) 0.358152(18) 0.373098(15) 0.01437(6) Uani 1 1 d . . .
Ag1 Ag 0.2118(3) 0.26677(16) 0.18168(19) 0.0345(5) Uani 0.42 1 d P A 1
Ag2 Ag 0.01775(8) 0.17678(8) 0.24513(5) 0.02943(17) Uani 0.63 1 d P A 1
Ag1' Ag 0.1992(2) 0.31750(17) 0.18416(17) 0.0345(5) Uani 0.43 1 d P A 2
Ag2' Ag -0.0429(3) 0.2496(3) 0.2699(2) 0.02943(17) Uani 0.17 1 d P A 2
Ag1" Ag 0.1689(4) 0.3880(4) 0.1926(3) 0.0345(5) Uani 0.15 1 d P A 3
Ag2" Ag -0.0880(3) 0.3003(3) 0.28541(18) 0.02943(17) Uani 0.20 1 d P A 3
S1 S 0.21669(15) 0.29422(13) 0.01480(10) 0.0209(3) Uani 1 1 d . A .
S2 S 0.00379(14) 0.18940(13) 0.07964(11) 0.0215(3) Uani 1 1 d . A .
S3 S 0.04296(13) 0.17424(12) 0.40456(10) 0.0188(3) Uani 1 1 d . A .
S4 S 0.27418(13) 0.25355(12) 0.32615(10) 0.0175(3) Uani 1 1 d . A .
N1 N 0.0125(5) 0.5325(5) 0.1239(4) 0.0246(11) Uani 1 1 d . A .
N2 N 0.2298(5) 0.0870(4) -0.0379(4) 0.0205(10) Uani 1 1 d . A .
N3 N -0.1110(5) 0.4441(5) 0.4205(4) 0.0232(11) Uani 1 1 d . A .
N4 N 0.2664(4) 0.0457(4) 0.3926(3) 0.0162(10) Uani 1 1 d . A .
C1 C 0.1131(7) 0.5820(6) 0.0966(5) 0.0265(14) Uani 1 1 d . . .
H1 H 0.1942 0.5398 0.0638 0.032 Uiso 1 1 calc R A .
C2 C 0.0994(7) 0.6939(6) 0.1159(5) 0.0272(14) Uani 1 1 d . A .
H2 H 0.1714 0.7259 0.0976 0.033 Uiso 1 1 calc R . .
C3 C -0.0168(7) 0.7579(5) 0.1611(5) 0.0255(14) Uani 1 1 d . . .
H3 H -0.0249 0.8341 0.1728 0.031 Uiso 1 1 calc R A .
C4 C -0.1243(6) 0.7106(5) 0.1901(4) 0.0204(12) Uani 1 1 d . A .
C5 C -0.2500(7) 0.7687(6) 0.2372(4) 0.0266(14) Uani 1 1 d . . .
H5 H -0.2652 0.8453 0.2507 0.032 Uiso 1 1 calc R A .
C6 C -0.3477(7) 0.7160(6) 0.2630(5) 0.0277(14) Uani 1 1 d . A .
H6 H -0.4301 0.7572 0.2936 0.033 Uiso 1 1 calc R . .
C7 C -0.3305(6) 0.6010(6) 0.2456(5) 0.0254(14) Uani 1 1 d . . .
C8 C -0.4273(6) 0.5396(6) 0.2730(5) 0.0316(15) Uani 1 1 d . A .
H8 H -0.5118 0.5754 0.3047 0.038 Uiso 1 1 calc R . .
C9 C -0.3987(7) 0.4292(7) 0.2538(5) 0.0337(16) Uani 1 1 d . . .
H9 H -0.4639 0.3884 0.2736 0.040 Uiso 1 1 calc R A .
C10 C -0.2751(6) 0.3740(6) 0.2053(5) 0.0289(14) Uani 1 1 d . A .
H10 H -0.2580 0.2973 0.1912 0.035 Uiso 1 1 calc R . .
C11 C -0.1791(5) 0.4305(5) 0.1784(4) 0.0192(12) Uani 1 1 d . A .
C12 C -0.2072(6) 0.5423(6) 0.1988(4) 0.0214(12) Uani 1 1 d . A .
C13 C -0.1050(6) 0.5978(5) 0.1706(4) 0.0202(12) Uani 1 1 d . . .
C14 C 0.1623(6) 0.1745(5) 0.0119(4) 0.0189(12) Uani 1 1 d . . .
C15 C 0.3660(6) 0.0743(6) -0.0879(5) 0.0246(13) Uani 1 1 d . . .
H15A H 0.3927 0.1410 -0.0787 0.037 Uiso 1 1 calc R A .
H15B H 0.3860 0.0636 -0.1549 0.037 Uiso 1 1 calc R . .
H15C H 0.4098 0.0098 -0.0632 0.037 Uiso 1 1 calc R . .
C16 C 0.1724(7) -0.0059(6) -0.0431(5) 0.0302(15) Uani 1 1 d . . .
H16A H 0.0822 0.0126 -0.0073 0.045 Uiso 1 1 calc R A .
H16B H 0.2103 -0.0725 -0.0168 0.045 Uiso 1 1 calc R . .
H16C H 0.1866 -0.0195 -0.1088 0.045 Uiso 1 1 calc R . .
C17 C -0.2182(6) 0.4035(6) 0.4565(5) 0.0246(13) Uani 1 1 d . . .
H17 H -0.2139 0.3257 0.4589 0.030 Uiso 1 1 calc R A .
C18 C -0.3363(6) 0.4772(6) 0.4903(5) 0.0275(14) Uani 1 1 d . A .
H18 H -0.4106 0.4482 0.5151 0.033 Uiso 1 1 calc R . .
C19 C -0.3449(6) 0.5899(6) 0.4877(5) 0.0275(14) Uani 1 1 d . . .
H19 H -0.4247 0.6380 0.5113 0.033 Uiso 1 1 calc R A .
C20 C -0.2362(6) 0.6341(5) 0.4502(4) 0.0204(12) Uani 1 1 d . A .
C21 C -0.2323(6) 0.7499(5) 0.4410(4) 0.0244(13) Uani 1 1 d . . .
H21 H -0.3087 0.8030 0.4619 0.029 Uiso 1 1 calc R A .
C22 C -0.1235(7) 0.7854(5) 0.4038(4) 0.0239(13) Uani 1 1 d . A .
H22 H -0.1255 0.8628 0.3982 0.029 Uiso 1 1 calc R . .
C23 C -0.0038(6) 0.7092(5) 0.3721(4) 0.0206(12) Uani 1 1 d . . .
C24 C 0.1124(7) 0.7401(5) 0.3330(4) 0.0240(13) Uani 1 1 d . A .
H24 H 0.1169 0.8162 0.3268 0.029 Uiso 1 1 calc R . .
C25 C 0.2210(6) 0.6593(5) 0.3034(5) 0.0242(13) Uani 1 1 d . . .
H25 H 0.3000 0.6805 0.2767 0.029 Uiso 1 1 calc R A .
C26 C 0.2155(6) 0.5468(5) 0.3124(4) 0.0227(13) Uani 1 1 d . A .
H26 H 0.2912 0.4927 0.2926 0.027 Uiso 1 1 calc R . .
C27 C 0.1035(5) 0.5135(5) 0.3492(4) 0.0146(11) Uani 1 1 d . A .
C28 C -0.0052(6) 0.5949(5) 0.3797(4) 0.0170(11) Uani 1 1 d . A .
C29 C -0.1201(6) 0.5577(5) 0.4179(4) 0.0188(12) Uani 1 1 d . . .
C30 C 0.2061(5) 0.1402(5) 0.3742(4) 0.0162(11) Uani 1 1 d . . .
C31 C 0.2019(6) -0.0451(5) 0.4382(5) 0.0226(13) Uani 1 1 d . . .
H31A H 0.1125 -0.0222 0.4486 0.034 Uiso 1 1 calc R A .
H31B H 0.2126 -0.0625 0.4985 0.034 Uiso 1 1 calc R . .
H31C H 0.2378 -0.1109 0.3978 0.034 Uiso 1 1 calc R . .
C32 C 0.4022(6) 0.0235(5) 0.3722(5) 0.0234(13) Uani 1 1 d . . .
H32A H 0.4360 0.0882 0.3416 0.035 Uiso 1 1 calc R A .
H32B H 0.4430 -0.0410 0.3306 0.035 Uiso 1 1 calc R . .
H32C H 0.4180 0.0085 0.4309 0.035 Uiso 1 1 calc R . .
Cl1 Cl 0.29041(14) -0.04461(12) 0.16931(10) 0.0219(3) Uani 1 1 d . A .
O1 O 0.3343(6) 0.0570(4) 0.1473(4) 0.0408(13) Uani 1 1 d . . .
O2 O 0.1589(5) -0.0197(6) 0.2217(5) 0.0570(19) Uani 1 1 d . . .
O3 O 0.3523(5) -0.1144(4) 0.2246(3) 0.0301(11) Uani 1 1 d . . .
O4 O 0.3142(8) -0.1008(5) 0.0854(4) 0.066(2) Uani 1 1 d . . .
Cl2 Cl -0.2991(2) 0.10968(18) 0.34239(16) 0.0490(6) Uani 1 1 d D . .
O5 O -0.1900(8) 0.1413(10) 0.3380(7) 0.072(3) Uani 0.60 1 d PDU A 1
O6 O -0.3999(10) 0.1966(7) 0.4022(8) 0.096(4) Uani 0.60 1 d PDU A 1
O7 O -0.3176(9) 0.1157(9) 0.2558(4) 0.038(2) Uani 0.60 1 d PDU A 1
O5' O -0.1656(6) 0.0788(12) 0.2904(8) 0.072(3) Uani 0.40 1 d PD A 2
O6' O -0.3207(17) 0.1993(9) 0.4015(9) 0.096(4) Uani 0.40 1 d PD A 2
O7' O -0.3584(12) 0.1380(12) 0.2760(8) 0.038(2) Uani 0.40 1 d PD A 2
O8 O -0.3278(5) 0.0129(4) 0.3924(4) 0.0417(13) Uani 1 1 d DU A .
O9 O 0.3795(5) 0.4084(4) 0.1000(4) 0.0359(12) Uani 1 1 d . . .
C33 C 0.4746(6) 0.3494(6) 0.0495(5) 0.0274(14) Uani 1 1 d . A .
C34 C 0.5477(9) 0.2576(7) 0.0895(6) 0.045(2) Uani 1 1 d . . .
H34A H 0.5083 0.2582 0.1581 0.068 Uiso 1 1 calc R A .
H34B H 0.6338 0.2683 0.0714 0.068 Uiso 1 1 calc R . .
H34C H 0.5486 0.1863 0.0652 0.068 Uiso 1 1 calc R . .
C35 C 0.5210(7) 0.3620(6) -0.0550(5) 0.0325(16) Uani 1 1 d . . .
H35A H 0.4655 0.4241 -0.0722 0.049 Uiso 1 1 calc R A .
H35B H 0.5218 0.2938 -0.0840 0.049 Uiso 1 1 calc R . .
H35C H 0.6061 0.3765 -0.0772 0.049 Uiso 1 1 calc R . .

loop_
_atom_site_aniso_label
_atom_site_aniso_U_11
_atom_site_aniso_U_22
_atom_site_aniso_U_33
_atom_site_aniso_U_23
_atom_site_aniso_U_13
_atom_site_aniso_U_12
Pt1 0.01540(11) 0.02013(12) 0.01546(11) 0.00162(8) -0.00669(9) -0.00372(8)
Pt2 0.01182(10) 0.01690(11) 0.01359(11) -0.00091(8) -0.00380(8) -0.00232(8)
Ag1 0.0267(7) 0.0659(15) 0.0135(3) 0.0031(12) -0.0090(4) -0.0129(12)
Ag2 0.0349(4) 0.0399(5) 0.0160(3) 0.0054(3) -0.0128(3) -0.0082(3)
Ag1' 0.0267(7) 0.0659(15) 0.0135(3) 0.0031(12) -0.0090(4) -0.0129(12)
Ag2' 0.0349(4) 0.0399(5) 0.0160(3) 0.0054(3) -0.0128(3) -0.0082(3)
Ag1" 0.0267(7) 0.0659(15) 0.0135(3) 0.0031(12) -0.0090(4) -0.0129(12)
Ag2" 0.0349(4) 0.0399(5) 0.0160(3) 0.0054(3) -0.0128(3) -0.0082(3)
S1 0.0233(7) 0.0261(8) 0.0148(7) 0.0004(6) -0.0051(6) -0.0114(6)
S2 0.0158(7) 0.0240(8) 0.0254(8) -0.0013(6) -0.0072(6) -0.0053(6)
S3 0.0123(6) 0.0214(7) 0.0198(7) -0.0007(5) -0.0022(5) -0.0040(5)
S4 0.0155(6) 0.0187(7) 0.0202(7) 0.0028(5) -0.0075(6) -0.0065(5)
N1 0.026(3) 0.028(3) 0.023(3) 0.001(2) -0.013(2) -0.005(2)
N2 0.019(3) 0.022(3) 0.021(3) 0.000(2) -0.007(2) -0.004(2)
N3 0.020(3) 0.029(3) 0.022(3) -0.003(2) -0.010(2) -0.003(2)
N4 0.014(2) 0.016(2) 0.018(2) -0.0012(19) -0.0047(19) -0.0049(19)
C1 0.027(3) 0.028(3) 0.027(3) 0.000(3) -0.012(3) -0.006(3)
C2 0.034(4) 0.024(3) 0.031(4) 0.004(3) -0.018(3) -0.011(3)
C3 0.036(4) 0.021(3) 0.027(3) 0.001(3) -0.018(3) -0.007(3)
C4 0.030(3) 0.020(3) 0.012(3) -0.001(2) -0.012(2) 0.000(2)
C5 0.036(4) 0.025(3) 0.018(3) -0.003(2) -0.012(3) 0.003(3)
C6 0.026(3) 0.033(4) 0.019(3) -0.003(3) -0.009(3) 0.005(3)
C7 0.022(3) 0.033(4) 0.021(3) 0.004(3) -0.011(3) -0.002(3)
C8 0.017(3) 0.042(4) 0.031(4) -0.002(3) -0.007(3) 0.001(3)
C9 0.020(3) 0.045(4) 0.036(4) 0.009(3) -0.008(3) -0.013(3)
C10 0.022(3) 0.032(4) 0.031(4) 0.007(3) -0.008(3) -0.006(3)
C11 0.014(3) 0.028(3) 0.017(3) 0.004(2) -0.007(2) -0.005(2)
C12 0.020(3) 0.031(3) 0.014(3) 0.001(2) -0.008(2) -0.003(3)
C13 0.023(3) 0.022(3) 0.018(3) -0.002(2) -0.014(2) 0.001(2)
C14 0.021(3) 0.022(3) 0.017(3) 0.003(2) -0.011(2) -0.004(2)
C15 0.017(3) 0.030(3) 0.023(3) 0.001(3) -0.006(3) -0.001(3)
C16 0.029(4) 0.023(3) 0.038(4) -0.006(3) -0.010(3) -0.005(3)
C17 0.018(3) 0.030(3) 0.025(3) -0.006(3) -0.009(3) -0.001(3)
C18 0.016(3) 0.035(4) 0.032(4) -0.005(3) -0.009(3) -0.003(3)
C19 0.019(3) 0.037(4) 0.024(3) -0.008(3) -0.011(3) 0.007(3)
C20 0.018(3) 0.028(3) 0.013(3) -0.003(2) -0.007(2) 0.001(2)
C21 0.029(3) 0.023(3) 0.019(3) -0.006(2) -0.013(3) 0.007(3)
C22 0.038(4) 0.017(3) 0.020(3) -0.001(2) -0.017(3) 0.001(3)
C23 0.029(3) 0.019(3) 0.015(3) -0.001(2) -0.010(3) -0.003(2)
C24 0.035(4) 0.020(3) 0.020(3) 0.002(2) -0.013(3) -0.008(3)
C25 0.025(3) 0.026(3) 0.021(3) 0.002(2) -0.006(3) -0.011(3)
C26 0.023(3) 0.024(3) 0.018(3) 0.000(2) -0.004(2) -0.006(3)
C27 0.016(3) 0.015(3) 0.011(2) 0.001(2) -0.002(2) -0.004(2)
C28 0.020(3) 0.020(3) 0.011(3) -0.001(2) -0.006(2) -0.001(2)
C29 0.018(3) 0.022(3) 0.013(3) -0.004(2) -0.007(2) 0.005(2)
C30 0.017(3) 0.018(3) 0.014(3) -0.003(2) -0.005(2) -0.006(2)
C31 0.027(3) 0.016(3) 0.026(3) 0.004(2) -0.009(3) -0.009(2)
C32 0.016(3) 0.024(3) 0.029(3) 0.000(3) -0.010(3) -0.002(2)
Cl1 0.0260(7) 0.0193(7) 0.0187(7) -0.0026(5) -0.0074(6) -0.0015(6)
O1 0.045(3) 0.028(3) 0.052(4) 0.012(2) -0.020(3) -0.015(2)
O2 0.025(3) 0.058(4) 0.071(5) 0.028(3) -0.006(3) -0.003(3)
O3 0.036(3) 0.031(3) 0.027(2) 0.004(2) -0.016(2) -0.006(2)
O4 0.135(7) 0.029(3) 0.036(3) -0.013(3) -0.049(4) 0.013(4)
Cl2 0.0604(13) 0.0576(13) 0.0603(13) 0.0354(11) -0.0474(12) -0.0430(11)
O5 0.067(5) 0.128(8) 0.053(6) 0.023(5) -0.036(5) -0.067(6)
O6 0.112(9) 0.058(5) 0.123(8) -0.014(5) -0.048(7) -0.012(7)
O7 0.032(6) 0.057(5) 0.030(4) 0.005(4) -0.013(4) -0.018(5)
O5' 0.067(5) 0.128(8) 0.053(6) 0.023(5) -0.036(5) -0.067(6)
O6' 0.112(9) 0.058(5) 0.123(8) -0.014(5) -0.048(7) -0.012(7)
O7' 0.032(6) 0.057(5) 0.030(4) 0.005(4) -0.013(4) -0.018(5)
O8 0.044(3) 0.040(3) 0.044(3) 0.009(2) -0.020(3) -0.010(2)
O9 0.021(2) 0.025(3) 0.054(3) -0.011(2) -0.002(2) -0.005(2)
C33 0.022(3) 0.023(3) 0.039(4) -0.005(3) -0.009(3) -0.010(3)
C34 0.048(5) 0.050(5) 0.031(4) -0.011(4) -0.016(4) 0.013(4)
C35 0.032(4) 0.027(4) 0.040(4) 0.002(3) -0.011(3) -0.011(3)

loop_
_atom_type_symbol
_atom_type_description
_atom_type_scat_dispersion_real
_atom_type_scat_dispersion_imag
_atom_type_scat_source
C C 0.0033 0.0016 'International Tables Vol C Tables 4.2.6.8 and 6.1.1.4'
H H 0.0000 0.0000 'International Tables Vol C Tables 4.2.6.8 and 6.1.1.4'
N N 0.0061 0.0033 'International Tables Vol C Tables 4.2.6.8 and 6.1.1.4'
O O 0.0106 0.0060 'International Tables Vol C Tables 4.2.6.8 and 6.1.1.4'
S S 0.1246 0.1234 'International Tables Vol C Tables 4.2.6.8 and 6.1.1.4'
Cl Cl 0.1484 0.1585 'International Tables Vol C Tables 4.2.6.8 and 6.1.1.4'
Ag Ag -0.8971 1.1015 'International Tables Vol C Tables 4.2.6.8 and 6.1.1.4'
Pt Pt -1.7033 8.3905 'International Tables Vol C Tables 4.2.6.8 and 6.1.1.4'

loop_
_geom_angle_atom_site_label_1
_geom_angle_atom_site_label_2
_geom_angle_atom_site_label_3
_geom_angle
_geom_angle_site_symmetry_1
_geom_angle_site_symmetry_3
_geom_angle_publ_flag
C11 Pt1 N1 81.2(2) . . ?
C11 Pt1 S2 100.47(18) . . ?
N1 Pt1 S2 178.03(17) . . ?
C11 Pt1 S1 175.24(18) . . ?
N1 Pt1 S1 103.02(17) . . ?
S2 Pt1 S1 75.28(5) . . ?
C11 Pt1 Ag2" 63.19(18) . . ?
N1 Pt1 Ag2" 102.48(17) . . ?
S2 Pt1 Ag2" 79.27(8) . . ?
S1 Pt1 Ag2" 117.43(8) . . ?
C11 Pt1 Ag1" 116.62(19) . . ?
N1 Pt1 Ag1" 67.26(19) . . ?
S2 Pt1 Ag1" 112.68(12) . . ?
S1 Pt1 Ag1" 67.47(10) . . ?
Ag2" Pt1 Ag1" 71.81(10) . . ?
C11 Pt1 Ag2' 76.12(18) . . ?
N1 Pt1 Ag2' 113.40(17) . . ?
S2 Pt1 Ag2' 68.16(9) . . ?
S1 Pt1 Ag2' 103.88(9) . . ?
Ag2" Pt1 Ag2' 14.96(8) . . ?
Ag1" Pt1 Ag2' 69.28(11) . . ?
C11 Pt1 Ag1' 125.68(17) . . ?
N1 Pt1 Ag1' 84.48(16) . . ?
S2 Pt1 Ag1' 95.35(6) . . ?
S1 Pt1 Ag1' 57.52(6) . . ?
Ag2" Pt1 Ag1' 69.50(8) . . ?
Ag1" Pt1 Ag1' 17.57(10) . . ?
Ag2' Pt1 Ag1' 62.49(8) . . ?
C11 Pt1 Ag1 128.42(17) . . ?
N1 Pt1 Ag1 95.76(16) . . ?
S2 Pt1 Ag1 84.05(5) . . ?
S1 Pt1 Ag1 53.87(6) . . ?
Ag2" Pt1 Ag1 67.49(8) . . ?
Ag1" Pt1 Ag1 28.81(11) . . ?
Ag2' Pt1 Ag1 57.88(9) . . ?
Ag1' Pt1 Ag1 11.31(5) . . ?
C11 Pt1 Ag2 92.04(17) . . ?
N1 Pt1 Ag2 126.73(15) . . ?
S2 Pt1 Ag2 54.46(4) . . ?
S1 Pt1 Ag2 87.19(4) . . ?
Ag2" Pt1 Ag2 33.68(7) . . ?
Ag1" Pt1 Ag2 69.37(10) . . ?
Ag2' Pt1 Ag2 18.74(8) . . ?
Ag1' Pt1 Ag2 57.31(5) . . ?
Ag1 Pt1 Ag2 49.33(5) . . ?
C27 Pt2 N3 81.5(2) . . ?
C27 Pt2 S4 100.47(16) . . ?
N3 Pt2 S4 176.83(16) . . ?
C27 Pt2 S3 175.45(17) . . ?
N3 Pt2 S3 102.00(16) . . ?
S4 Pt2 S3 75.86(5) . . ?
C27 Pt2 Ag1" 70.92(19) . . ?
N3 Pt2 Ag1" 109.08(18) . . ?
S4 Pt2 Ag1" 73.96(11) . . ?
S3 Pt2 Ag1" 110.19(12) . . ?
C27 Pt2 Ag1' 87.39(16) . . ?
N3 Pt2 Ag1' 121.00(16) . . ?
S4 Pt2 Ag1' 61.71(6) . . ?
S3 Pt2 Ag1' 93.14(6) . . ?
Ag1" Pt2 Ag1' 18.32(11) . . ?
C27 Pt2 Ag2" 116.35(17) . . ?
N3 Pt2 Ag2" 65.16(16) . . ?
S4 Pt2 Ag2" 115.67(8) . . ?
S3 Pt2 Ag2" 67.98(7) . . ?
Ag1" Pt2 Ag2" 71.46(10) . . ?
Ag1' Pt2 Ag2" 69.08(8) . . ?
C27 Pt2 Ag2' 125.32(17) . . ?
N3 Pt2 Ag2' 78.64(17) . . ?
S4 Pt2 Ag2' 101.97(9) . . ?
S3 Pt2 Ag2' 58.61(8) . . ?
Ag1" Pt2 Ag2' 68.61(11) . . ?
Ag1' Pt2 Ag2' 61.85(8) . . ?
Ag2" Pt2 Ag2' 14.13(7) . . ?
C27 Pt2 Ag1 98.47(16) . . ?
N3 Pt2 Ag1 126.05(16) . . ?
S4 Pt2 Ag1 56.25(6) . . ?
S3 Pt2 Ag1 81.82(6) . . ?
Ag1" Pt2 Ag1 29.88(12) . . ?
Ag1' Pt2 Ag1 11.62(6) . . ?
Ag2" Pt2 Ag1 67.13(8) . . ?
Ag2' Pt2 Ag1 57.45(9) . . ?
S1 Ag1 S4 162.19(13) . . ?
S1 Ag1 Ag2 96.81(10) . . ?
S4 Ag1 Ag2 100.58(10) . . ?
S1 Ag1 Pt2 141.06(10) . . ?
S4 Ag1 Pt2 49.58(6) . . ?
Ag2 Ag1 Pt2 74.59(7) . . ?
S1 Ag1 Pt1 49.06(6) . . ?
S4 Ag1 Pt1 143.67(10) . . ?
Ag2 Ag1 Pt1 66.55(7) . . ?
Pt2 Ag1 Pt1 94.20(7) . . ?
O5 Ag2 S3 84.1(2) . . ?
O5 Ag2 Ag1 162.1(3) . . ?
S3 Ag2 Ag1 85.99(7) . . ?
O5 Ag2 O2 102.9(3) . . ?
S3 Ag2 O2 85.60(18) . . ?
Ag1 Ag2 O2 91.12(15) . . ?
O5 Ag2 S2 99.7(2) . . ?
S3 Ag2 S2 175.72(6) . . ?
Ag1 Ag2 S2 89.85(7) . . ?
O2 Ag2 S2 95.52(17) . . ?
O5 Ag2 Pt1 112.0(3) . . ?
S3 Ag2 Pt1 129.48(5) . . ?
Ag1 Ag2 Pt1 64.12(6) . . ?
O2 Ag2 Pt1 131.43(15) . . ?
S2 Ag2 Pt1 47.18(4) . . ?
O9 Ag1' S1 80.35(16) . . ?
O9 Ag1' S4 93.91(16) . . ?
S1 Ag1' S4 150.66(11) . . ?
O9 Ag1' Pt2 119.33(15) . . ?
S1 Ag1' Pt2 153.96(11) . . ?
S4 Ag1' Pt2 51.38(5) . . ?
O9 Ag1' Pt1 112.52(16) . . ?
S1 Ag1' Pt1 51.35(6) . . ?
S4 Ag1' Pt1 151.14(10) . . ?
Pt2 Ag1' Pt1 103.07(8) . . ?
O9 Ag1' Ag2' 168.23(17) . . ?
S1 Ag1' Ag2' 95.11(10) . . ?
S4 Ag1' Ag2' 95.23(10) . . ?
Pt2 Ag1' Ag2' 62.09(8) . . ?
Pt1 Ag1' Ag2' 57.15(8) . . ?
S3 Ag2' Pt1 143.63(14) . . ?
S3 Ag2' S2 137.52(16) . . ?
Pt1 Ag2' S2 48.66(6) . . ?
S3 Ag2' Ag1' 83.61(11) . . ?
Pt1 Ag2' Ag1' 60.37(8) . . ?
S2 Ag2' Ag1' 83.32(10) . . ?
S3 Ag2' Pt2 49.45(6) . . ?
Pt1 Ag2' Pt2 100.97(11) . . ?
S2 Ag2' Pt2 139.20(13) . . ?
Ag1' Ag2' Pt2 56.06(8) . . ?
O9 Ag1" Pt2 128.9(2) . . ?
O9 Ag1" Pt1 119.9(2) . . ?
Pt2 Ag1" Pt1 110.92(14) . . ?
O9 Ag1" S1 75.88(17) . . ?
Pt2 Ag1" S1 142.9(2) . . ?
Pt1 Ag1" S1 50.04(7) . . ?
O9 Ag1" Ag2" 164.7(2) . . ?
Pt2 Ag1" Ag2" 58.06(9) . . ?
Pt1 Ag1" Ag2" 53.81(8) . . ?
S1 Ag1" Ag2" 91.71(13) . . ?
C11 Ag2" Pt1 45.06(14) . . ?
C11 Ag2" Pt2 123.90(18) . . ?
Pt1 Ag2" Pt2 104.01(9) . . ?
C11 Ag2" S3 171.14(18) . . ?
Pt1 Ag2" S3 130.07(12) . . ?
Pt2 Ag2" S3 47.57(5) . . ?
C11 Ag2" Ag1" 89.32(17) . . ?
Pt1 Ag2" Ag1" 54.37(8) . . ?
Pt2 Ag2" Ag1" 50.48(8) . . ?
S3 Ag2" Ag1" 82.61(11) . . ?
C14 S1 Pt1 86.0(2) . . ?
C14 S1 Ag1 95.2(2) . . ?
Pt1 S1 Ag1 77.07(7) . . ?
C14 S1 Ag1' 106.7(2) . . ?
Pt1 S1 Ag1' 71.14(7) . . ?
Ag1 S1 Ag1' 13.80(6) . . ?
C14 S1 Ag1" 118.9(2) . . ?
Pt1 S1 Ag1" 62.49(9) . . ?
Ag1 S1 Ag1" 31.03(10) . . ?
Ag1' S1 Ag1" 17.33(9) . . ?
C14 S2 Pt1 87.2(2) . . ?
C14 S2 Ag2 99.3(2) . . ?
Pt1 S2 Ag2 78.35(5) . . ?
C14 S2 Ag2' 110.5(2) . . ?
Pt1 S2 Ag2' 63.18(8) . . ?
Ag2 S2 Ag2' 20.50(8) . . ?
C30 S3 Pt2 85.7(2) . . ?
C30 S3 Ag2 102.72(19) . . ?
Pt2 S3 Ag2 86.52(5) . . ?
C30 S3 Ag2' 117.3(2) . . ?
Pt2 S3 Ag2' 71.93(9) . . ?
Ag2 S3 Ag2' 22.51(9) . . ?
C30 S3 Ag2" 125.1(2) . . ?
Pt2 S3 Ag2" 64.45(7) . . ?
Ag2 S3 Ag2" 35.81(7) . . ?
Ag2' S3 Ag2" 13.31(8) . . ?
C30 S4 Pt2 86.1(2) . . ?
C30 S4 Ag1 95.0(2) . . ?
Pt2 S4 Ag1 74.17(7) . . ?
C30 S4 Ag1' 105.1(2) . . ?
Pt2 S4 Ag1' 66.91(7) . . ?
Ag1 S4 Ag1' 13.42(6) . . ?
C1 N1 C13 117.5(6) . . ?
C1 N1 Pt1 129.4(5) . . ?
C13 N1 Pt1 113.1(4) . . ?
C14 N2 C16 120.5(5) . . ?
C14 N2 C15 122.2(5) . . ?
C16 N2 C15 117.3(5) . . ?
C17 N3 C29 118.7(5) . . ?
C17 N3 Pt2 128.2(5) . . ?
C29 N3 Pt2 113.0(4) . . ?
C30 N4 C32 122.3(5) . . ?
C30 N4 C31 121.8(5) . . ?
C32 N4 C31 115.9(5) . . ?
N1 C1 C2 121.3(6) . . ?
N1 C1 H1 119.4 . . ?
C2 C1 H1 119.4 . . ?
C3 C2 C1 120.9(6) . . ?
C3 C2 H2 119.6 . . ?
C1 C2 H2 119.6 . . ?
C2 C3 C4 119.9(6) . . ?
C2 C3 H3 120.0 . . ?
C4 C3 H3 120.0 . . ?
C13 C4 C3 116.8(6) . . ?
C13 C4 C5 118.1(6) . . ?
C3 C4 C5 125.1(6) . . ?
C6 C5 C4 121.0(6) . . ?
C6 C5 H5 119.5 . . ?
C4 C5 H5 119.5 . . ?
C5 C6 C7 122.0(6) . . ?
C5 C6 H6 119.0 . . ?
C7 C6 H6 119.0 . . ?
C12 C7 C8 116.9(6) . . ?
C12 C7 C6 117.8(6) . . ?
C8 C7 C6 125.3(6) . . ?
C9 C8 C7 119.8(6) . . ?
C9 C8 H8 120.1 . . ?
C7 C8 H8 120.1 . . ?
C8 C9 C10 121.6(7) . . ?
C8 C9 H9 119.2 . . ?
C10 C9 H9 119.2 . . ?
C11 C10 C9 120.1(7) . . ?
C11 C10 H10 119.9 . . ?
C9 C10 H10 119.9 . . ?
C10 C11 C12 118.6(6) . . ?
C10 C11 Pt1 128.3(5) . . ?
C12 C11 Pt1 113.2(4) . . ?
C10 C11 Ag2" 87.1(4) . . ?
C12 C11 Ag2" 116.3(4) . . ?
Pt1 C11 Ag2" 71.75(19) . . ?
C11 C12 C7 122.9(6) . . ?
C11 C12 C13 116.8(6) . . ?
C7 C12 C13 120.2(6) . . ?
N1 C13 C4 123.6(6) . . ?
N1 C13 C12 115.6(6) . . ?
C4 C13 C12 120.8(6) . . ?
N2 C14 S2 124.1(5) . . ?
N2 C14 S1 124.5(5) . . ?
S2 C14 S1 111.3(3) . . ?
N2 C15 H15A 109.5 . . ?
N2 C15 H15B 109.5 . . ?
H15A C15 H15B 109.5 . . ?
N2 C15 H15C 109.5 . . ?
H15A C15 H15C 109.5 . . ?
H15B C15 H15C 109.5 . . ?
N2 C16 H16A 109.5 . . ?
N2 C16 H16B 109.5 . . ?
H16A C16 H16B 109.5 . . ?
N2 C16 H16C 109.5 . . ?
H16A C16 H16C 109.5 . . ?
H16B C16 H16C 109.5 . . ?
N3 C17 C18 120.1(6) . . ?
N3 C17 H17 120.0 . . ?
C18 C17 H17 120.0 . . ?
C19 C18 C17 121.0(6) . . ?
C19 C18 H18 119.5 . . ?
C17 C18 H18 119.5 . . ?
C18 C19 C20 120.2(6) . . ?
C18 C19 H19 119.9 . . ?
C20 C19 H19 119.9 . . ?
C19 C20 C29 117.0(6) . . ?
C19 C20 C21 125.8(6) . . ?
C29 C20 C21 117.2(6) . . ?
C22 C21 C20 121.9(6) . . ?
C22 C21 H21 119.0 . . ?
C20 C21 H21 119.0 . . ?
C21 C22 C23 121.9(6) . . ?
C21 C22 H22 119.0 . . ?
C23 C22 H22 119.0 . . ?
C24 C23 C28 117.8(6) . . ?
C24 C23 C22 125.0(6) . . ?
C28 C23 C22 117.2(6) . . ?
C25 C24 C23 119.8(6) . . ?
C25 C24 H24 120.1 . . ?
C23 C24 H24 120.1 . . ?
C24 C25 C26 120.6(6) . . ?
C24 C25 H25 119.7 . . ?
C26 C25 H25 119.7 . . ?
C27 C26 C25 121.2(6) . . ?
C27 C26 H26 119.4 . . ?
C25 C26 H26 119.4 . . ?
C26 C27 C28 117.9(5) . . ?
C26 C27 Pt2 129.4(5) . . ?
C28 C27 Pt2 112.7(4) . . ?
C27 C28 C23 122.6(6) . . ?
C27 C28 C29 116.6(5) . . ?
C23 C28 C29 120.7(5) . . ?
N3 C29 C20 123.0(6) . . ?
N3 C29 C28 116.1(5) . . ?
C20 C29 C28 120.9(6) . . ?
N4 C30 S4 124.5(4) . . ?
N4 C30 S3 124.1(5) . . ?
S4 C30 S3 111.2(3) . . ?
N4 C31 H31A 109.5 . . ?
N4 C31 H31B 109.5 . . ?
H31A C31 H31B 109.5 . . ?
N4 C31 H31C 109.5 . . ?
H31A C31 H31C 109.5 . . ?
H31B C31 H31C 109.5 . . ?
N4 C32 H32A 109.5 . . ?
N4 C32 H32B 109.5 . . ?
H32A C32 H32B 109.5 . . ?
N4 C32 H32C 109.5 . . ?
H32A C32 H32C 109.5 . . ?
H32B C32 H32C 109.5 . . ?
O4 Cl1 O2 109.9(5) . . ?
O4 Cl1 O1 109.6(4) . . ?
O2 Cl1 O1 108.6(4) . . ?
O4 Cl1 O3 109.2(3) . . ?
O2 Cl1 O3 109.0(3) . . ?
O1 Cl1 O3 110.6(3) . . ?
Cl1 O2 Ag2 125.2(4) . . ?
O5 Cl2 O8 117.7(5) . . ?
O5 Cl2 O6' 66.3(8) . . ?
O8 Cl2 O6' 112.6(6) . . ?
O5 Cl2 O7' 125.3(7) . . ?
O8 Cl2 O7' 112.7(6) . . ?
O6' Cl2 O7' 112.0(7) . . ?
O5 Cl2 O7 114.4(5) . . ?
O8 Cl2 O7 112.3(5) . . ?
O6' Cl2 O7 126.3(8) . . ?
O7' Cl2 O7 20.2(7) . . ?
O5 Cl2 O5' 42.2(7) . . ?
O8 Cl2 O5' 103.3(5) . . ?
O6' Cl2 O5' 108.5(6) . . ?
O7' Cl2 O5' 107.2(6) . . ?
O7 Cl2 O5' 88.1(7) . . ?
O5 Cl2 O6 103.2(5) . . ?
O8 Cl2 O6 101.8(5) . . ?
O6' Cl2 O6 37.5(8) . . ?
O7' Cl2 O6 85.6(8) . . ?
O7 Cl2 O6 105.2(5) . . ?
O5' Cl2 O6 144.4(7) . . ?
Cl2 O5 Ag2 149.5(7) . . ?
C33 O9 Ag1" 136.4(5) . . ?
C33 O9 Ag1' 116.5(4) . . ?
Ag1" O9 Ag1' 20.33(13) . . ?
O9 C33 C35 121.7(7) . . ?
O9 C33 C34 121.0(7) . . ?
C35 C33 C34 117.3(6) . . ?
C33 C34 H34A 109.5 . . ?
C33 C34 H34B 109.5 . . ?
H34A C34 H34B 109.5 . . ?
C33 C34 H34C 109.5 . . ?
H34A C34 H34C 109.5 . . ?
H34B C34 H34C 109.5 . . ?
C33 C35 H35A 109.5 . . ?
C33 C35 H35B 109.5 . . ?
H35A C35 H35B 109.5 . . ?
C33 C35 H35C 109.5 . . ?
H35A C35 H35C 109.5 . . ?
H35B C35 H35C 109.5 . . ?

loop_
_geom_bond_atom_site_label_1
_geom_bond_atom_site_label_2
_geom_bond_distance
_geom_bond_site_symmetry_2
_geom_bond_publ_flag
Pt1 C11 2.032(6) . ?
Pt1 N1 2.039(6) . ?
Pt1 S2 2.3375(16) . ?
Pt1 S1 2.3725(16) . ?
Pt1 Ag2" 2.726(3) . ?
Pt1 Ag1" 2.745(4) . ?
Pt1 Ag2' 2.778(3) . ?
Pt1 Ag1' 2.875(2) . ?
Pt1 Ag1 3.061(3) . ?
Pt1 Ag2 3.1211(9) . ?
Pt2 C27 2.026(6) . ?
Pt2 N3 2.033(5) . ?
Pt2 S4 2.3441(15) . ?
Pt2 S3 2.3499(15) . ?
Pt2 Ag1" 2.611(4) . ?
Pt2 Ag1' 2.760(2) . ?
Pt2 Ag2" 2.872(3) . ?
Pt2 Ag2' 2.940(3) . ?
Pt2 Ag1 2.962(3) . ?
Ag1 S1 2.536(3) . ?
Ag1 S4 2.560(3) . ?
Ag1 Ag2 2.581(3) . ?
Ag2 O5 2.443(7) . ?
Ag2 S3 2.5652(17) . ?
Ag2 O2 2.593(6) . ?
Ag2 S2 2.5932(18) . ?
Ag1' O9 2.488(5) . ?
Ag1' S1 2.563(3) . ?
Ag1' S4 2.642(3) . ?
Ag1' Ag2' 2.933(4) . ?
Ag2' S3 2.640(3) . ?
Ag2' S2 2.890(3) . ?
Ag1" O9 2.410(6) . ?
Ag1" S1 2.859(4) . ?
Ag1" Ag2" 3.209(5) . ?
Ag2" C11 2.562(6) . ?
Ag2" S3 2.952(3) . ?
S1 C14 1.744(6) . ?
S2 C14 1.740(6) . ?
S3 C30 1.754(6) . ?
S4 C30 1.743(6) . ?
N1 C1 1.359(9) . ?
N1 C13 1.395(8) . ?
N2 C14 1.301(8) . ?
N2 C16 1.471(8) . ?
N2 C15 1.473(8) . ?
N3 C17 1.362(9) . ?
N3 C29 1.384(8) . ?
N4 C30 1.297(8) . ?
N4 C32 1.471(8) . ?
N4 C31 1.476(7) . ?
C1 C2 1.400(9) . ?
C1 H1 0.9500 . ?
C2 C3 1.373(10) . ?
C2 H2 0.9500 . ?
C3 C4 1.413(9) . ?
C3 H3 0.9500 . ?
C4 C13 1.401(9) . ?
C4 C5 1.431(9) . ?
C5 C6 1.358(10) . ?
C5 H5 0.9500 . ?
C6 C7 1.424(10) . ?
C6 H6 0.9500 . ?
C7 C12 1.412(9) . ?
C7 C8 1.419(10) . ?
C8 C9 1.362(11) . ?
C8 H8 0.9500 . ?
C9 C10 1.405(10) . ?
C9 H9 0.9500 . ?
C10 C11 1.371(9) . ?
C10 H10 0.9500 . ?
C11 C12 1.383(9) . ?
C12 C13 1.422(9) . ?
C15 H15A 0.9800 . ?
C15 H15B 0.9800 . ?
C15 H15C 0.9800 . ?
C16 H16A 0.9800 . ?
C16 H16B 0.9800 . ?
C16 H16C 0.9800 . ?
C17 C18 1.420(9) . ?
C17 H17 0.9500 . ?
C18 C19 1.374(10) . ?
C18 H18 0.9500 . ?
C19 C20 1.402(10) . ?
C19 H19 0.9500 . ?
C20 C29 1.418(8) . ?
C20 C21 1.437(9) . ?
C21 C22 1.346(10) . ?
C21 H21 0.9500 . ?
C22 C23 1.445(9) . ?
C22 H22 0.9500 . ?
C23 C24 1.396(9) . ?
C23 C28 1.413(8) . ?
C24 C25 1.385(9) . ?
C24 H24 0.9500 . ?
C25 C26 1.400(9) . ?
C25 H25 0.9500 . ?
C26 C27 1.366(8) . ?
C26 H26 0.9500 . ?
C27 C28 1.391(8) . ?
C28 C29 1.420(9) . ?
C31 H31A 0.9800 . ?
C31 H31B 0.9800 . ?
C31 H31C 0.9800 . ?
C32 H32A 0.9800 . ?
C32 H32B 0.9800 . ?
C32 H32C 0.9800 . ?
Cl1 O4 1.416(5) . ?
Cl1 O2 1.428(6) . ?
Cl1 O1 1.430(5) . ?
Cl1 O3 1.435(5) . ?
Cl2 O5 1.393(5) . ?
Cl2 O8 1.406(4) . ?
Cl2 O6' 1.407(5) . ?
Cl2 O7' 1.416(5) . ?
Cl2 O7 1.417(5) . ?
Cl2 O5' 1.449(5) . ?
Cl2 O6 1.483(5) . ?
O9 C33 1.214(8) . ?
C33 C35 1.499(10) . ?
C33 C34 1.503(11) . ?
C34 H34A 0.9800 . ?
C34 H34B 0.9800 . ?
C34 H34C 0.9800 . ?
C35 H35A 0.9800 . ?
C35 H35B 0.9800 . ?
C35 H35C 0.9800 . ?
